data_2104182
loop_
_publ_author_name
'Trilleras, Jorge'
'Quiroga, Jairo'
'Cobo, Justo'
'Marchal, Antonio'
'Nogueras, Manuel'
'Low, John N.'
'Glidewell, Christopher'

_publ_section_title
;
 Anhydrous <i>versus</i> hydrated <i>N</i>^4^-substituted
 1<i>H</i>-pyrazolo[3,4-<i>d</i>]pyrimidine-4,6-diamines: hydrogen
 bonding in two and three dimensions
;
_journal_coeditor_code BM5056
_journal_issue 5
_journal_name_full 'Acta Crystallographica Section B'
_journal_page_first 610
_journal_page_last 622
_journal_paper_doi 10.1107/S0108768108019903
_journal_volume 64
_journal_year 2008
_chemical_formula_moiety 'C11 H17 N7 O'
_chemical_formula_sum 'C11 H17 N7 O'
_chemical_formula_weight 263.32
_chemical_name_systematic
;
2-[4-(6-Amino-1H-pyrazolo[3,4-d]pyrimidin-4-yl)piperazin-1-yl]ethanol
;
_space_group_IT_number 61
_symmetry_cell_setting orthorhombic
_symmetry_space_group_name_Hall '-P 2ac 2ab'
_symmetry_space_group_name_H-M 'P b c a'
_atom_sites_solution_hydrogens geom
_atom_sites_solution_primary direct
_atom_sites_solution_secondary difmap
_cell_angle_alpha 90.00
_cell_angle_beta 90.00
_cell_angle_gamma 90.00
_cell_formula_units_Z 8
_cell_length_a 7.0297(9)
_cell_length_b 13.859(3)
_cell_length_c 25.766(6)
_cell_measurement_reflns_used 2877
_cell_measurement_temperature 120(2)
_cell_measurement_theta_max 27.52
_cell_measurement_theta_min 3.04
_cell_volume 2510.2(9)
_computing_cell_refinement 'DIRAX/LSQ (Duisenberg et al., 2000)'
_computing_data_collection 'COLLECT (Hooft, 1999)'
_computing_data_reduction 'EVALCCD (Duisenberg et al., 2003)'
_computing_molecular_graphics 'PLATON (Spek, 2003)'
_computing_publication_material 'SHELXL-97 and PRPKAPPA (Ferguson, 1999)'
_computing_structure_refinement 'OSCAIL (McArdle, 2003) and SHELXL-97 (Sheldrick, 1997)'
_computing_structure_solution 'Sir2004 (Burla et al., 2005)'
_diffrn_ambient_temperature 120(2)
_diffrn_measured_fraction_theta_full 0.998
_diffrn_measured_fraction_theta_max 0.998
_diffrn_measurement_device_type 'Bruker-Nonius KappaCCD'
_diffrn_measurement_method '\f & \w scans'
_diffrn_radiation_monochromator graphite
_diffrn_radiation_source 'Bruker-Nonius FR591 rotating anode'
_diffrn_radiation_type 'Mo K\a'
_diffrn_radiation_wavelength 0.71073
_diffrn_reflns_av_R_equivalents 0.1707
_diffrn_reflns_av_sigmaI/netI 0.0781
_diffrn_reflns_limit_h_max 9
_diffrn_reflns_limit_h_min -9
_diffrn_reflns_limit_k_max 18
_diffrn_reflns_limit_k_min -18
_diffrn_reflns_limit_l_max 33
_diffrn_reflns_limit_l_min -33
_diffrn_reflns_number 59170
_diffrn_reflns_theta_full 27.52
_diffrn_reflns_theta_max 27.52
_diffrn_reflns_theta_min 3.04
_diffrn_standards_decay_% 0
_diffrn_standards_number 0
_exptl_absorpt_coefficient_mu 0.098
_exptl_absorpt_correction_T_max 0.992
_exptl_absorpt_correction_T_min 0.985
_exptl_absorpt_correction_type multi-scan
_exptl_absorpt_process_details 'SADABS 2.10 (Sheldrick, 2003)'
_exptl_crystal_colour colourless
_exptl_crystal_density_diffrn 1.393
_exptl_crystal_density_method 'not measured'
_exptl_crystal_description lath
_exptl_crystal_F_000 1120
_exptl_crystal_size_max 0.20
_exptl_crystal_size_mid 0.10
_exptl_crystal_size_min 0.08
_refine_diff_density_max 0.325
_refine_diff_density_min -0.363
_refine_ls_extinction_method none
_refine_ls_goodness_of_fit_ref 1.006
_refine_ls_hydrogen_treatment constr
_refine_ls_matrix_type full
_refine_ls_number_parameters 172
_refine_ls_number_reflns 2877
_refine_ls_number_restraints 0
_refine_ls_restrained_S_all 1.006
_refine_ls_R_factor_all 0.1593
_refine_ls_R_factor_gt 0.0705
_refine_ls_shift/su_max 0.000
_refine_ls_shift/su_mean 0.000
_refine_ls_structure_factor_coef Fsqd
_refine_ls_weighting_details 'w=1/[\s^2^(Fo^2^)+(0.1298P)^2^] where P=(Fo^2^+2Fc^2^)/3'
_refine_ls_weighting_scheme calc
_refine_ls_wR_factor_gt 0.1697
_refine_ls_wR_factor_ref 0.2239
_reflns_number_gt 1479
_reflns_number_total 2877
_reflns_threshold_expression I>2\s(I)
_cod_data_source_file bm5056.cif
_cod_data_source_block IV
_cod_depositor_comments
;
The following automatic conversions were performed:
'_exptl_absorpt_correction_type' value 'Multi-scan' changed to
'multi-scan' according to
'/home/saulius/struct/CIF-dictionaries/cif_core.dic' dictionary named
'cif_core.dic' version 2.4.1 from 2010-06-29.

Automatic conversion script
Id: cif_fix_enum 1527 2010-12-29 10:47:43Z saulius 

The following automatic conversions were performed:

'_exptl_absorpt_correction_type' value 'Multi-scan' changed to
'multi-scan' according to
/home/saulius/struct/CIF-dictionaries/cif_core.dic dictionary named
'cif_core.dic' version 2.4.1 from 2010-06-29.

Automatic conversion script
Id: cif_fix_values 1715 2011-07-08 13:25:40Z adriana 
;
_cod_database_code 2104182

loop_
_symmetry_equiv_pos_as_xyz
'x, y, z'
'-x+1/2, -y, z+1/2'
'x+1/2, -y+1/2, -z'
'-x, y+1/2, -z+1/2'
'-x, -y, -z'
'x-1/2, y, -z-1/2'
'-x-1/2, y-1/2, z'
'x, -y-1/2, z-1/2'

loop_
_atom_site_type_symbol
_atom_site_label
_atom_site_fract_x
_atom_site_fract_y
_atom_site_fract_z
_atom_site_U_iso_or_equiv
_atom_site_adp_type
_atom_site_calc_flag
_atom_site_refinement_flags
_atom_site_occupancy
O O4 0.0758(3) 0.70074(16) 0.30495(9) 0.0357(6) Uani d . 1
N N1 1.0456(4) 0.24499(18) 0.33828(10) 0.0282(7) Uani d . 1
N N2 0.9778(4) 0.28387(19) 0.29284(10) 0.0295(7) Uani d . 1
N N5 0.6912(3) 0.34275(17) 0.44779(10) 0.0266(6) Uani d . 1
N N6 0.8470(4) 0.25795(19) 0.51087(10) 0.0314(7) Uani d . 1
N N7 0.9701(4) 0.24650(17) 0.42870(10) 0.0266(6) Uani d . 1
N N41 0.5186(4) 0.42918(18) 0.38860(10) 0.0275(6) Uani d . 1
N N44 0.2016(4) 0.55466(18) 0.37198(10) 0.0280(7) Uani d . 1
C C3 0.8265(4) 0.3342(2) 0.30558(12) 0.0282(8) Uani d . 1
C C3A 0.7919(4) 0.3303(2) 0.35955(12) 0.0247(7) Uani d . 1
C C4 0.6661(4) 0.3680(2) 0.39809(12) 0.0250(7) Uani d . 1
C C6 0.8372(4) 0.2819(2) 0.46053(13) 0.0279(8) Uani d . 1
C C7A 0.9382(4) 0.2714(2) 0.37915(12) 0.0255(8) Uani d . 1
C C11 -0.0507(4) 0.6231(2) 0.31542(12) 0.0304(8) Uani d . 1
C C18 -0.0004(4) 0.5813(2) 0.36710(12) 0.0288(8) Uani d . 1
C C42 0.4439(4) 0.4902(2) 0.43035(13) 0.0296(8) Uani d . 1
C C43 0.2361(5) 0.5107(2) 0.42264(12) 0.0298(8) Uani d . 1
C C45 0.2620(4) 0.4865(2) 0.33192(12) 0.0286(8) Uani d . 1
C C46 0.4717(4) 0.4626(2) 0.33674(12) 0.0308(8) Uani d . 1
H H4 0.0477 0.7182 0.2755 0.054 Uiso d R 1
H H1 1.1447 0.2086 0.3373 0.034 Uiso d R 1
H H6B 0.9372 0.2227 0.5230 0.038 Uiso d R 1
H H6A 0.7532 0.2729 0.5307 0.038 Uiso d R 1
H H3 0.7501 0.3688 0.2816 0.034 Uiso calc R 1
H H11A -0.0391 0.5731 0.2881 0.036 Uiso calc R 1
H H11B -0.1837 0.6466 0.3158 0.036 Uiso calc R 1
H H18A -0.0321 0.6288 0.3944 0.035 Uiso calc R 1
H H18B -0.0792 0.5231 0.3731 0.035 Uiso calc R 1
H H42A 0.5152 0.5517 0.4312 0.035 Uiso calc R 1
H H42B 0.4626 0.4573 0.4641 0.035 Uiso calc R 1
H H43A 0.1632 0.4498 0.4253 0.036 Uiso calc R 1
H H43B 0.1911 0.5547 0.4503 0.036 Uiso calc R 1
H H45A 0.2372 0.5147 0.2973 0.034 Uiso calc R 1
H H45B 0.1865 0.4265 0.3350 0.034 Uiso calc R 1
H H46A 0.5051 0.4119 0.3112 0.037 Uiso calc R 1
H H46B 0.5479 0.5207 0.3286 0.037 Uiso calc R 1

loop_
_atom_site_aniso_label
_atom_site_aniso_U_11
_atom_site_aniso_U_22
_atom_site_aniso_U_33
_atom_site_aniso_U_12
_atom_site_aniso_U_13
_atom_site_aniso_U_23
O4 0.0350(14) 0.0362(14) 0.0358(14) -0.0073(10) -0.0050(11) 0.0122(10)
N1 0.0291(14) 0.0295(14) 0.0262(15) 0.0059(12) -0.0005(12) -0.0009(12)
N2 0.0319(15) 0.0337(15) 0.0230(15) 0.0003(13) -0.0022(12) -0.0020(12)
N5 0.0300(15) 0.0237(13) 0.0260(15) 0.0022(11) -0.0006(11) 0.0030(11)
N6 0.0310(15) 0.0379(16) 0.0254(16) 0.0082(13) 0.0033(12) 0.0075(13)
N7 0.0274(14) 0.0258(14) 0.0264(15) 0.0020(12) 0.0003(12) 0.0006(11)
N41 0.0315(15) 0.0278(15) 0.0231(15) 0.0042(12) -0.0008(11) 0.0014(11)
N44 0.0310(15) 0.0258(14) 0.0271(16) 0.0037(12) -0.0011(11) -0.0003(11)
C3 0.0292(17) 0.0277(17) 0.0276(19) 0.0015(15) -0.0019(14) 0.0007(14)
C3A 0.0252(16) 0.0261(16) 0.0228(17) -0.0001(14) -0.0012(13) 0.0009(13)
C4 0.0263(16) 0.0227(16) 0.0259(18) -0.0044(14) 0.0012(13) 0.0001(14)
C6 0.0283(17) 0.0267(16) 0.0287(19) -0.0025(14) 0.0010(14) -0.0011(14)
C7A 0.0272(17) 0.0248(17) 0.0245(18) -0.0037(13) 0.0013(14) -0.0019(13)
C11 0.0269(17) 0.0245(17) 0.040(2) -0.0012(14) 0.0002(15) 0.0028(15)
C18 0.0291(18) 0.0248(17) 0.033(2) 0.0002(14) 0.0006(14) 0.0039(14)
C42 0.0345(18) 0.0280(17) 0.0263(18) 0.0053(15) -0.0020(14) -0.0021(14)
C43 0.0392(19) 0.0273(17) 0.0227(18) 0.0031(15) 0.0016(14) 0.0006(14)
C45 0.0318(18) 0.0295(17) 0.0245(18) -0.0009(15) 0.0008(14) -0.0018(14)
C46 0.0378(19) 0.0334(18) 0.0212(18) 0.0072(15) -0.0010(14) 0.0008(14)

loop_
_atom_type_symbol
_atom_type_description
_atom_type_scat_dispersion_real
_atom_type_scat_dispersion_imag
_atom_type_scat_source
C C 0.0033 0.0016 'International Tables Vol C Tables 4.2.6.8 and 6.1.1.4'
H H 0.0000 0.0000 'International Tables Vol C Tables 4.2.6.8 and 6.1.1.4'
N N 0.0061 0.0033 'International Tables Vol C Tables 4.2.6.8 and 6.1.1.4'
O O 0.0106 0.0060 'International Tables Vol C Tables 4.2.6.8 and 6.1.1.4'

loop_
_geom_angle_atom_site_label_1
_geom_angle_atom_site_label_2
_geom_angle_atom_site_label_3
_geom_angle
_geom_angle_publ_flag
C11 O4 H4 104.3 no
C7A N1 N2 111.4(3) no
C7A N1 H1 129.5 no
N2 N1 H1 119.1 no
C3 N2 N1 106.0(3) no
C4 N5 C6 119.3(3) no
C6 N6 H6B 122.0 no
C6 N6 H6A 118.5 no
H6B N6 H6A 119.1 no
C6 N7 C7A 111.9(3) no
C4 N41 C46 122.5(3) no
C4 N41 C42 120.0(3) no
C46 N41 C42 114.2(2) no
C43 N44 C45 108.2(2) no
C43 N44 C18 109.9(2) no
C45 N44 C18 112.4(2) no
N2 C3 C3A 111.4(3) no
N2 C3 H3 124.3 no
C3A C3 H3 124.3 no
C7A C3A C3 104.5(3) no
C7A C3A C4 114.5(3) no
C3 C3A C4 141.0(3) no
N5 C4 N41 115.8(3) no
N5 C4 C3A 119.2(3) no
N41 C4 C3A 125.0(3) no
N7 C6 N6 117.8(3) no
N7 C6 N5 127.1(3) no
N6 C6 N5 115.0(3) no
N7 C7A N1 125.5(3) no
N7 C7A C3A 127.8(3) no
N1 C7A C3A 106.7(3) no
O4 C11 C18 108.3(2) no
O4 C11 H11A 110.0 no
C18 C11 H11A 110.0 no
O4 C11 H11B 110.0 no
C18 C11 H11B 110.0 no
H11A C11 H11B 108.4 no
N44 C18 C11 113.7(3) no
N44 C18 H18A 108.8 no
C11 C18 H18A 108.8 no
N44 C18 H18B 108.8 no
C11 C18 H18B 108.8 no
H18A C18 H18B 107.7 no
N41 C42 C43 111.2(3) no
N41 C42 H42A 109.4 no
C43 C42 H42A 109.4 no
N41 C42 H42B 109.4 no
C43 C42 H42B 109.4 no
H42A C42 H42B 108.0 no
N44 C43 C42 111.0(3) no
N44 C43 H43A 109.4 no
C42 C43 H43A 109.4 no
N44 C43 H43B 109.4 no
C42 C43 H43B 109.4 no
H43A C43 H43B 108.0 no
N44 C45 C46 111.5(3) no
N44 C45 H45A 109.3 no
C46 C45 H45A 109.3 no
N44 C45 H45B 109.3 no
C46 C45 H45B 109.3 no
H45A C45 H45B 108.0 no
N41 C46 C45 111.5(3) no
N41 C46 H46A 109.3 no
C45 C46 H46A 109.3 no
N41 C46 H46B 109.3 no
C45 C46 H46B 109.3 no
H46A C46 H46B 108.0 no

loop_
_geom_bond_atom_site_label_1
_geom_bond_atom_site_label_2
_geom_bond_distance
_geom_bond_publ_flag
O4 C11 1.422(4) no
O4 H4 0.82 no
N1 C7A 1.346(4) no
N1 N2 1.374(3) no
N1 H1 0.86 no
N2 C3 1.313(4) no
N5 C4 1.339(4) no
N5 C6 1.368(4) no
N6 C6 1.341(4) no
N6 H6B 0.86 no
N6 H6A 0.86 no
N7 C6 1.337(4) no
N7 C7A 1.341(4) no
N41 C4 1.361(4) no
N41 C46 1.452(4) no
N41 C42 1.465(4) no
N44 C43 1.461(4) no
N44 C45 1.462(4) no
N44 C18 1.472(4) no
C3 C3A 1.413(4) no
C3 H3 0.95 no
C3A C7A 1.407(4) no
C3A C4 1.429(4) no
C11 C18 1.495(4) no
C11 H11A 0.99 no
C11 H11B 0.99 no
C18 H18A 0.99 no
C18 H18B 0.99 no
C42 C43 1.502(4) no
C42 H42A 0.99 no
C42 H42B 0.99 no
C43 H43A 0.99 no
C43 H43B 0.99 no
C45 C46 1.516(4) no
C45 H45A 0.99 no
C45 H45B 0.99 no
C46 H46A 0.99 no
C46 H46B 0.99 no

loop_
_geom_hbond_atom_site_label_D
_geom_hbond_atom_site_label_H
_geom_hbond_atom_site_label_A
_geom_hbond_site_symmetry_A
_geom_hbond_distance_DH
_geom_hbond_distance_HA
_geom_hbond_distance_DA
_geom_hbond_angle_DHA
_geom_hbond_publ_flag
N1 H1 O4 7_755 0.86 2.14 2.863(3) 142 no
N1 H1 N44 7_755 0.86 2.55 3.297(4) 145 no
N6 H6A N7 3_456 0.86 2.26 3.074(4) 157 no
N6 H6B N5 3_556 0.86 2.14 2.990(4) 170 no
O4 H4 N2 4_655 0.82 1.99 2.796(3) 167 no

loop_
_geom_torsion_atom_site_label_1
_geom_torsion_atom_site_label_2
_geom_torsion_atom_site_label_3
_geom_torsion_atom_site_label_4
_geom_torsion
_geom_torsion_publ_flag
C7A N1 N2 C3 -0.4(3) no
N1 N2 C3 C3A 0.4(3) no
N2 C3 C3A C7A -0.3(3) no
N2 C3 C3A C4 177.0(4) no
C6 N5 C4 N41 -179.6(3) no
C6 N5 C4 C3A 0.3(4) no
C46 N41 C4 N5 -179.4(3) no
C42 N41 C4 N5 22.2(4) no
C46 N41 C4 C3A 0.7(5) no
C42 N41 C4 C3A -157.7(3) no
C7A C3A C4 N5 -2.3(4) no
C3 C3A C4 N5 -179.4(4) no
C7A C3A C4 N41 177.6(3) no
C3 C3A C4 N41 0.5(6) no
C7A N7 C6 N6 176.5(3) no
C7A N7 C6 N5 -5.0(4) no
C4 N5 C6 N7 3.8(5) no
C4 N5 C6 N6 -177.7(3) no
C6 N7 C7A N1 -178.7(3) no
C6 N7 C7A C3A 2.5(4) no
N2 N1 C7A N7 -178.7(3) no
N2 N1 C7A C3A 0.2(3) no
C3 C3A C7A N7 178.9(3) no
C4 C3A C7A N7 0.8(5) no
C3 C3A C7A N1 0.0(3) no
C4 C3A C7A N1 -178.1(3) no
C43 N44 C18 C11 -177.5(3) no
C45 N44 C18 C11 -56.9(3) no
O4 C11 C18 N44 -53.0(3) no
C4 N41 C42 C43 -150.4(3) no
C46 N41 C42 C43 49.6(4) no
C45 N44 C43 C42 61.4(3) no
C18 N44 C43 C42 -175.4(2) no
N41 C42 C43 N44 -56.1(3) no
C43 N44 C45 C46 -60.1(3) no
C18 N44 C45 C46 178.3(2) no
C4 N41 C46 C45 152.2(3) no
C42 N41 C46 C45 -48.3(3) no
N44 C45 C46 N41 53.8(3) no

loop_
_cod_related_entry_id
_cod_related_entry_database
_cod_related_entry_code
1 ChemSpider 30654515
